data_7105130
loop_
_publ_author_name
'Park, Ga Young'
'Lee, Yunho'
'Lee, Dong-Heon'
'Woertink, Julia S'
'Narducci Sarjeant, Amy A'
'Solomon, Edward I'
'Karlin, Kenneth D'

_publ_section_title
;
 Thioether S-ligation in a side-on micro-eta2:eta2-peroxodicopperii
 complex.
;
_journal_issue 1
_journal_name_full 'Chemical communications (Cambridge, England)'
_journal_page_first 91
_journal_page_last 93
_journal_paper_doi 10.1039/b918616f
_journal_volume 46
_journal_year 2009
_chemical_formula_moiety 'C17 H30 Cl2 Cu N2 S'
_chemical_formula_sum 'C17 H30 Cl2 Cu N2 S'
_chemical_formula_weight 428.93
_chemical_name_systematic
;
?
;
_space_group_IT_number 14
_symmetry_cell_setting monoclinic
_symmetry_space_group_name_Hall '-P 2yn'
_symmetry_space_group_name_H-M 'P 1 21/n 1'
_atom_sites_solution_hydrogens geom
_atom_sites_solution_primary direct
_atom_sites_solution_secondary difmap
_audit_creation_date
;
'Tue Dec 19 14:17:38 2006'
;
_audit_creation_method SHELXL-97
_cell_angle_alpha 90.00
_cell_angle_beta 115.278(5)
_cell_angle_gamma 90.00
_cell_formula_units_Z 4
_cell_length_a 14.4850(6)
_cell_length_b 9.3727(3)
_cell_length_c 16.0378(6)
_cell_measurement_reflns_used 7885
_cell_measurement_temperature 110(2)
_cell_measurement_theta_max 27.9996
_cell_measurement_theta_min 3.8383
_cell_volume 1968.86(15)
_computing_cell_refinement 'Oxford Diffraction CrysAlis RED'
_computing_data_collection 'Oxford Diffraction CrysAlis CCD'
_computing_data_reduction 'Oxford Diffraction CrysAlis RED'
_computing_molecular_graphics 'Sheldrick, G.M. (2000). SHELXTL v6.10.'
_computing_publication_material 'Sheldrick, G.M. (2000). SHELXTL v6.10.'
_computing_structure_refinement 'Sheldrick, G.M. (2000). SHELXTL v6.10.'
_computing_structure_solution 'Sheldrick, G.M. (2000). SHELXTL v6.10.'
_diffrn_ambient_temperature 110
_diffrn_detector_area_resol_mean 15.9890
_diffrn_measured_fraction_theta_full 0.991
_diffrn_measured_fraction_theta_max 0.991
_diffrn_measurement_details 'see scan set'
_diffrn_measurement_device Kappa
_diffrn_measurement_device_type Xcalibur3
_diffrn_measurement_method ' omega phi scans'
_diffrn_orient_matrix_UB_11 0.0322687683
_diffrn_orient_matrix_UB_12 0.0348316513
_diffrn_orient_matrix_UB_13 0.0413398054
_diffrn_orient_matrix_UB_21 0.0185375016
_diffrn_orient_matrix_UB_22 0.0447538567
_diffrn_orient_matrix_UB_23 -0.0249994427
_diffrn_orient_matrix_UB_31 -0.0391993542
_diffrn_orient_matrix_UB_32 0.0498213471
_diffrn_orient_matrix_UB_33 -0.0065187853
_diffrn_radiation_monochromator graphite
_diffrn_radiation_source 'Enhance (Mo) X-ray Source'
_diffrn_radiation_type 'Mo K\a'
_diffrn_radiation_wavelength 0.71073
_diffrn_reflns_av_R_equivalents 0.0309
_diffrn_reflns_av_sigmaI/netI 0.0346
_diffrn_reflns_limit_h_max 14
_diffrn_reflns_limit_h_min -19
_diffrn_reflns_limit_k_max 10
_diffrn_reflns_limit_k_min -12
_diffrn_reflns_limit_l_max 21
_diffrn_reflns_limit_l_min -21
_diffrn_reflns_number 12886
_diffrn_reflns_resolution_max 0.76
_diffrn_reflns_theta_full 27.88
_diffrn_reflns_theta_max 27.88
_diffrn_reflns_theta_min 3.85
_diffrn_source_current 40
_diffrn_source_power 2
_diffrn_source_voltage 50
_diffrn_standards_interval_count 2
_diffrn_standards_interval_time 50
_exptl_absorpt_coefficient_mu 1.472
_exptl_absorpt_correction_T_max 0.899
_exptl_absorpt_correction_T_min 0.519
_exptl_absorpt_correction_type analytical
_exptl_absorpt_process_details
;
CrysAlis RED, Oxford Diffraction Ltd.,
Version 1.171.31.7 (release 18-10-2006 CrysAlis171 .NET)
(compiled Oct 18 2006,16:28:17)
Analytical numeric absorption correction using a multifaceted crystal
model based on expressions derived by R.C. Clark & J.S. Reid.
(Clark, R. C. & Reid, J. S. (1995). Acta Cryst. A51, 887-897)
;
_exptl_crystal_colour green
_exptl_crystal_density_diffrn 1.447
_exptl_crystal_density_method 'not measured'
_exptl_crystal_description prism
_exptl_crystal_F_000 900
_exptl_crystal_size_max 0.7668
_exptl_crystal_size_mid 0.1797
_exptl_crystal_size_min 0.0788
_refine_diff_density_max 0.524
_refine_diff_density_min -0.373
_refine_diff_density_rms 0.079
_refine_ls_extinction_method none
_refine_ls_goodness_of_fit_ref 1.080
_refine_ls_hydrogen_treatment constr
_refine_ls_matrix_type full
_refine_ls_number_parameters 212
_refine_ls_number_reflns 4653
_refine_ls_number_restraints 0
_refine_ls_restrained_S_all 1.080
_refine_ls_R_factor_all 0.0519
_refine_ls_R_factor_gt 0.0323
_refine_ls_shift/su_max 0.001
_refine_ls_shift/su_mean 0.000
_refine_ls_structure_factor_coef Fsqd
_refine_ls_weighting_details 'calc w=1/[\s^2^(Fo^2^)+(0.0326P)^2^+1.6682P] where P=(Fo^2^+2Fc^2^)/3'
_refine_ls_weighting_scheme calc
_refine_ls_wR_factor_gt 0.0676
_refine_ls_wR_factor_ref 0.0794
_reflns_number_gt 3594
_reflns_number_total 4653
_reflns_threshold_expression >2sigma(I)
_cod_data_source_file b918616f.txt
_cod_data_source_block x0325
_cod_depositor_comments
;
The following automatic conversions were performed:
'_symmetry_cell_setting' value 'Monoclinic' changed to 'monoclinic'
according to '/home/saulius/struct/CIF-dictionaries/cif_core.dic'
dictionary named 'cif_core.dic' version 2.4.1 from 2010-06-29.

Automatic conversion script
Id: cif_fix_enum 1527 2010-12-29 10:47:43Z saulius 
;
_cod_original_sg_symbol_H-M 'P2(1)/n '
_cod_database_code 7105130
_audit_creation_method_reference
;
CrysAlis RED, Oxford Diffraction Ltd.,
Version 1.171.31.7 (release 18-10-2006 CrysAlis171 .NET)
(compiled Oct 18 2006,16:28:17)
;
_computing_data_collection_reference
;
CrysAlis CCD, Oxford Diffraction Ltd.,
Version 1.171.31.7 (release 18-10-2006 CrysAlis171 .NET)
(compiled Oct 18 2006,16:28:17)
;
_computing_cell_refinment_reference
;
CrysAlis RED, Oxford Diffraction Ltd.,
Version 1.171.31.7 (release 18-10-2006 CrysAlis171 .NET)
(compiled Oct 18 2006,16:28:17)
;
_computing_data_reduction_reference
;
CrysAlis RED, Oxford Diffraction Ltd.,
Version 1.171.31.7 (release 18-10-2006 CrysAlis171 .NET)
(compiled Oct 18 2006,16:28:17)
;
_cell_measurement_resolution_max 0.76
_jhu_your_name_here 'Dr. Amy A Sarjeant'
_jhu_your_lab_here 'NCB 240'
_jhu_your_phone_number_here x6-8569
_jhu_your_email_here xray@jhu.edu
_jhu_institutional_source 'Karlin Lab'
_jhu_submitting_scientist 'Yunho Lee'
_jhu_scientist_phone x6-6161
_jhu_scientist_email yunho@jhu.edu
_jhu_identifying_number x0325
_jhu_xray_labbook II-47
_jhu_crystalization_labbook L04-ANSCu2
_jhu_diffraction_detector_distance 50
_jhu_quality_factor 1

loop_
_symmetry_equiv_pos_as_xyz
'x, y, z'
'-x+1/2, y+1/2, -z+1/2'
'-x, -y, -z'
'x-1/2, -y-1/2, z-1/2'

loop_
_atom_site_label
_atom_site_type_symbol
_atom_site_fract_x
_atom_site_fract_y
_atom_site_fract_z
_atom_site_U_iso_or_equiv
_atom_site_adp_type
_atom_site_occupancy
_atom_site_symmetry_multiplicity
_atom_site_calc_flag
_atom_site_refinement_flags
_atom_site_disorder_assembly
_atom_site_disorder_group
Cu1 Cu 0.269120(19) 0.29356(3) 0.078606(18) 0.01541(8) Uani 1 1 d . . .
Cl1 Cl 0.21579(4) 0.21341(6) -0.07996(4) 0.02116(12) Uani 1 1 d . . .
Cl2 Cl 0.23511(4) 0.52181(6) 0.11145(4) 0.01969(12) Uani 1 1 d . . .
S1 S 0.41989(4) 0.38808(6) 0.07398(4) 0.01805(12) Uani 1 1 d . . .
N1 N 0.13866(13) 0.2158(2) 0.08540(13) 0.0175(4) Uani 1 1 d . . .
N2 N 0.36265(13) 0.1123(2) 0.14081(13) 0.0159(4) Uani 1 1 d . . .
C1 C 0.04908(17) 0.2865(3) 0.01160(18) 0.0262(5) Uani 1 1 d . . .
H1A H -0.0138 0.2514 0.0133 0.039 Uiso 1 1 calc R . .
H1B H 0.0479 0.2648 -0.0486 0.039 Uiso 1 1 calc R . .
H1C H 0.0541 0.3900 0.0215 0.039 Uiso 1 1 calc R . .
C2 C 0.13577(18) 0.2503(3) 0.17488(16) 0.0225(5) Uani 1 1 d . . .
H2A H 0.0736 0.2104 0.1756 0.034 Uiso 1 1 calc R . .
H2B H 0.1361 0.3541 0.1824 0.034 Uiso 1 1 calc R . .
H2C H 0.1957 0.2091 0.2255 0.034 Uiso 1 1 calc R . .
C3 C 0.12557(17) 0.0597(3) 0.06961(16) 0.0218(5) Uani 1 1 d . . .
H3A H 0.1162 0.0398 0.0059 0.026 Uiso 1 1 calc R . .
H3B H 0.0621 0.0307 0.0740 0.026 Uiso 1 1 calc R . .
C4 C 0.21236(17) -0.0328(3) 0.13507(17) 0.0216(5) Uani 1 1 d . . .
H4A H 0.2302 -0.0020 0.1992 0.026 Uiso 1 1 calc R . .
H4B H 0.1886 -0.1329 0.1290 0.026 Uiso 1 1 calc R . .
C5 C 0.30740(18) -0.0267(2) 0.11785(17) 0.0211(5) Uani 1 1 d . . .
H5A H 0.3549 -0.1026 0.1546 0.025 Uiso 1 1 calc R . .
H5B H 0.2878 -0.0478 0.0520 0.025 Uiso 1 1 calc R . .
C6 C 0.41408(18) 0.1312(3) 0.24263(15) 0.0213(5) Uani 1 1 d . . .
H6A H 0.4668 0.0579 0.2697 0.032 Uiso 1 1 calc R . .
H6B H 0.3637 0.1223 0.2680 0.032 Uiso 1 1 calc R . .
H6C H 0.4457 0.2259 0.2572 0.032 Uiso 1 1 calc R . .
C7 C 0.43984(17) 0.1026(2) 0.10299(17) 0.0195(5) Uani 1 1 d . . .
H7A H 0.4041 0.0840 0.0359 0.023 Uiso 1 1 calc R . .
H7B H 0.4849 0.0200 0.1317 0.023 Uiso 1 1 calc R . .
C8 C 0.50546(17) 0.2344(2) 0.11819(17) 0.0200(5) Uani 1 1 d . . .
H8A H 0.5482 0.2472 0.1858 0.024 Uiso 1 1 calc R . .
C9 C 0.57531(19) 0.2201(3) 0.06941(19) 0.0269(6) Uani 1 1 d . . .
H9A H 0.6209 0.1383 0.0947 0.040 Uiso 1 1 calc R . .
H9B H 0.6160 0.3072 0.0789 0.040 Uiso 1 1 calc R . .
H9C H 0.5339 0.2056 0.0033 0.040 Uiso 1 1 calc R . .
C10 C 0.47922(17) 0.5182(3) 0.16564(17) 0.0218(5) Uani 1 1 d . . .
H10A H 0.4393 0.6079 0.1481 0.026 Uiso 1 1 calc R . .
H10B H 0.4763 0.4820 0.2224 0.026 Uiso 1 1 calc R . .
C11 C 0.59042(17) 0.5514(3) 0.18654(17) 0.0225(5) Uani 1 1 d . . .
H11A H 0.6336 0.4668 0.2143 0.027 Uiso 1 1 calc R . .
H11B H 0.5960 0.5754 0.1287 0.027 Uiso 1 1 calc R . .
C12 C 0.62650(16) 0.6760(2) 0.25279(16) 0.0182(5) Uani 1 1 d . . .
C13 C 0.64181(17) 0.8100(3) 0.22404(17) 0.0208(5) Uani 1 1 d . . .
H13A H 0.6343 0.8227 0.1627 0.025 Uiso 1 1 calc R . .
C14 C 0.66805(17) 0.9260(3) 0.28402(17) 0.0219(5) Uani 1 1 d . . .
H14A H 0.6782 1.0172 0.2634 0.026 Uiso 1 1 calc R . .
C15 C 0.67934(17) 0.9087(3) 0.37343(17) 0.0222(5) Uani 1 1 d . . .
H15A H 0.6953 0.9883 0.4139 0.027 Uiso 1 1 calc R . .
C16 C 0.66717(17) 0.7742(3) 0.40386(17) 0.0214(5) Uani 1 1 d . . .
H16A H 0.6769 0.7612 0.4658 0.026 Uiso 1 1 calc R . .
C17 C 0.64073(16) 0.6586(3) 0.34367(16) 0.0193(5) Uani 1 1 d . . .
H17A H 0.6323 0.5670 0.3648 0.023 Uiso 1 1 calc R . .

loop_
_atom_site_aniso_label
_atom_site_aniso_U_11
_atom_site_aniso_U_22
_atom_site_aniso_U_33
_atom_site_aniso_U_23
_atom_site_aniso_U_13
_atom_site_aniso_U_12
Cu1 0.01520(13) 0.01614(14) 0.01613(14) -0.00103(11) 0.00787(11) -0.00007(11)
Cl1 0.0290(3) 0.0198(3) 0.0159(3) -0.0021(2) 0.0108(2) -0.0017(2)
Cl2 0.0223(3) 0.0187(3) 0.0208(3) -0.0005(2) 0.0117(2) 0.0034(2)
S1 0.0186(3) 0.0166(3) 0.0217(3) -0.0031(2) 0.0112(2) -0.0019(2)
N1 0.0141(8) 0.0220(10) 0.0157(9) -0.0028(8) 0.0057(7) -0.0008(8)
N2 0.0164(9) 0.0165(9) 0.0171(9) -0.0010(7) 0.0094(8) -0.0010(7)
C1 0.0156(11) 0.0341(15) 0.0253(13) 0.0016(11) 0.0053(10) 0.0023(10)
C2 0.0220(11) 0.0283(13) 0.0206(12) -0.0038(10) 0.0124(10) -0.0016(10)
C3 0.0191(11) 0.0289(13) 0.0160(11) -0.0053(10) 0.0063(9) -0.0076(10)
C4 0.0258(12) 0.0185(12) 0.0210(12) 0.0006(9) 0.0105(10) -0.0059(9)
C5 0.0243(12) 0.0181(12) 0.0208(12) -0.0004(9) 0.0094(10) -0.0002(9)
C6 0.0208(11) 0.0242(12) 0.0173(11) -0.0004(9) 0.0067(9) -0.0021(10)
C7 0.0177(11) 0.0190(12) 0.0235(12) -0.0031(9) 0.0102(9) 0.0024(9)
C8 0.0167(10) 0.0195(12) 0.0260(13) -0.0039(9) 0.0112(9) 0.0010(9)
C9 0.0237(12) 0.0266(14) 0.0381(15) -0.0062(11) 0.0204(11) -0.0021(10)
C10 0.0192(11) 0.0190(12) 0.0295(13) -0.0095(10) 0.0125(10) -0.0042(9)
C11 0.0200(11) 0.0227(13) 0.0266(13) -0.0069(10) 0.0117(10) -0.0038(10)
C12 0.0128(10) 0.0221(12) 0.0221(12) -0.0024(9) 0.0096(9) -0.0002(9)
C13 0.0184(11) 0.0247(12) 0.0210(12) 0.0030(10) 0.0101(9) -0.0007(9)
C14 0.0172(11) 0.0175(11) 0.0282(13) 0.0010(10) 0.0071(10) -0.0008(9)
C15 0.0164(11) 0.0216(12) 0.0268(13) -0.0054(10) 0.0075(10) 0.0002(9)
C16 0.0173(11) 0.0284(13) 0.0193(12) -0.0006(10) 0.0086(9) 0.0001(10)
C17 0.0170(11) 0.0189(11) 0.0239(12) -0.0006(9) 0.0106(9) -0.0020(9)

loop_
_atom_type_symbol
_atom_type_description
_atom_type_scat_dispersion_real
_atom_type_scat_dispersion_imag
_atom_type_scat_source
C C 0.0033 0.0016 'International Tables Vol C Tables 4.2.6.8 and 6.1.1.4'
H H 0.0000 0.0000 'International Tables Vol C Tables 4.2.6.8 and 6.1.1.4'
N N 0.0061 0.0033 'International Tables Vol C Tables 4.2.6.8 and 6.1.1.4'
S S 0.1246 0.1234 'International Tables Vol C Tables 4.2.6.8 and 6.1.1.4'
Cl Cl 0.1484 0.1585 'International Tables Vol C Tables 4.2.6.8 and 6.1.1.4'
Cu Cu 0.3201 1.2651 'International Tables Vol C Tables 4.2.6.8 and 6.1.1.4'

loop_
_exptl_crystal_face_index_h
_exptl_crystal_face_index_k
_exptl_crystal_face_index_l
_exptl_crystal_face_perp_dist
18.00 0.00 -18.00 0.0308
-17.00 0.00 19.00 0.0512
-19.00 0.00 16.00 0.0426
8.00 5.00 13.00 0.1424
-11.00 0.00 -12.00 0.0676
5.00 -11.00 6.00 0.3121
14.00 -1.00 8.00 0.0973
-1.00 -1.00 21.00 0.0994
-10.00 11.00 11.00 0.2818

loop_
_geom_angle_atom_site_label_1
_geom_angle_atom_site_label_2
_geom_angle_atom_site_label_3
_geom_angle
_geom_angle_site_symmetry_1
_geom_angle_site_symmetry_3
_geom_angle_publ_flag
N1 Cu1 N2 96.10(7) . . ?
N1 Cu1 Cl2 91.49(5) . . ?
N2 Cu1 Cl2 141.80(5) . . ?
N1 Cu1 S1 178.39(6) . . ?
N2 Cu1 S1 84.46(5) . . ?
Cl2 Cu1 S1 87.15(2) . . ?
N1 Cu1 Cl1 93.24(5) . . ?
N2 Cu1 Cl1 95.58(5) . . ?
Cl2 Cu1 Cl1 121.36(2) . . ?
S1 Cu1 Cl1 88.20(2) . . ?
C10 S1 C8 101.90(11) . . ?
C10 S1 Cu1 110.28(8) . . ?
C8 S1 Cu1 99.95(8) . . ?
C3 N1 C1 107.43(17) . . ?
C3 N1 C2 108.95(18) . . ?
C1 N1 C2 107.22(18) . . ?
C3 N1 Cu1 113.03(14) . . ?
C1 N1 Cu1 107.85(14) . . ?
C2 N1 Cu1 112.08(14) . . ?
C7 N2 C6 110.12(17) . . ?
C7 N2 C5 105.32(17) . . ?
C6 N2 C5 109.87(18) . . ?
C7 N2 Cu1 107.20(13) . . ?
C6 N2 Cu1 109.76(14) . . ?
C5 N2 Cu1 114.40(13) . . ?
N1 C1 H1A 109.5 . . ?
N1 C1 H1B 109.5 . . ?
H1A C1 H1B 109.5 . . ?
N1 C1 H1C 109.5 . . ?
H1A C1 H1C 109.5 . . ?
H1B C1 H1C 109.5 . . ?
N1 C2 H2A 109.5 . . ?
N1 C2 H2B 109.5 . . ?
H2A C2 H2B 109.5 . . ?
N1 C2 H2C 109.5 . . ?
H2A C2 H2C 109.5 . . ?
H2B C2 H2C 109.5 . . ?
N1 C3 C4 115.94(18) . . ?
N1 C3 H3A 108.3 . . ?
C4 C3 H3A 108.3 . . ?
N1 C3 H3B 108.3 . . ?
C4 C3 H3B 108.3 . . ?
H3A C3 H3B 107.4 . . ?
C5 C4 C3 113.6(2) . . ?
C5 C4 H4A 108.8 . . ?
C3 C4 H4A 108.8 . . ?
C5 C4 H4B 108.8 . . ?
C3 C4 H4B 108.8 . . ?
H4A C4 H4B 107.7 . . ?
N2 C5 C4 114.95(19) . . ?
N2 C5 H5A 108.5 . . ?
C4 C5 H5A 108.5 . . ?
N2 C5 H5B 108.5 . . ?
C4 C5 H5B 108.5 . . ?
H5A C5 H5B 107.5 . . ?
N2 C6 H6A 109.5 . . ?
N2 C6 H6B 109.5 . . ?
H6A C6 H6B 109.5 . . ?
N2 C6 H6C 109.5 . . ?
H6A C6 H6C 109.5 . . ?
H6B C6 H6C 109.5 . . ?
N2 C7 C8 114.51(18) . . ?
N2 C7 H7A 108.6 . . ?
C8 C7 H7A 108.6 . . ?
N2 C7 H7B 108.6 . . ?
C8 C7 H7B 108.6 . . ?
H7A C7 H7B 107.6 . . ?
C7 C8 C9 110.73(19) . . ?
C7 C8 S1 107.73(15) . . ?
C9 C8 S1 110.93(18) . . ?
C7 C8 H8A 109.1 . . ?
C9 C8 H8A 109.1 . . ?
S1 C8 H8A 109.1 . . ?
C8 C9 H9A 109.5 . . ?
C8 C9 H9B 109.5 . . ?
H9A C9 H9B 109.5 . . ?
C8 C9 H9C 109.5 . . ?
H9A C9 H9C 109.5 . . ?
H9B C9 H9C 109.5 . . ?
C11 C10 S1 113.76(16) . . ?
C11 C10 H10A 108.8 . . ?
S1 C10 H10A 108.8 . . ?
C11 C10 H10B 108.8 . . ?
S1 C10 H10B 108.8 . . ?
H10A C10 H10B 107.7 . . ?
C12 C11 C10 109.02(19) . . ?
C12 C11 H11A 109.9 . . ?
C10 C11 H11A 109.9 . . ?
C12 C11 H11B 109.9 . . ?
C10 C11 H11B 109.9 . . ?
H11A C11 H11B 108.3 . . ?
C13 C12 C17 118.7(2) . . ?
C13 C12 C11 121.4(2) . . ?
C17 C12 C11 119.8(2) . . ?
C12 C13 C14 120.8(2) . . ?
C12 C13 H13A 119.6 . . ?
C14 C13 H13A 119.6 . . ?
C15 C14 C13 120.1(2) . . ?
C15 C14 H14A 120.0 . . ?
C13 C14 H14A 120.0 . . ?
C14 C15 C16 119.6(2) . . ?
C14 C15 H15A 120.2 . . ?
C16 C15 H15A 120.2 . . ?
C15 C16 C17 120.1(2) . . ?
C15 C16 H16A 120.0 . . ?
C17 C16 H16A 120.0 . . ?
C16 C17 C12 120.6(2) . . ?
C16 C17 H17A 119.7 . . ?
C12 C17 H17A 119.7 . . ?

loop_
_geom_bond_atom_site_label_1
_geom_bond_atom_site_label_2
_geom_bond_distance
_geom_bond_site_symmetry_2
_geom_bond_publ_flag
Cu1 N1 2.0714(18) . ?
Cu1 N2 2.1362(19) . ?
Cu1 Cl2 2.3061(6) . ?
Cu1 S1 2.3870(6) . ?
Cu1 Cl1 2.4394(6) . ?
S1 C10 1.819(2) . ?
S1 C8 1.834(2) . ?
N1 C3 1.482(3) . ?
N1 C1 1.488(3) . ?
N1 C2 1.489(3) . ?
N2 C7 1.485(3) . ?
N2 C6 1.488(3) . ?
N2 C5 1.490(3) . ?
C1 H1A 0.9800 . ?
C1 H1B 0.9800 . ?
C1 H1C 0.9800 . ?
C2 H2A 0.9800 . ?
C2 H2B 0.9800 . ?
C2 H2C 0.9800 . ?
C3 C4 1.519(3) . ?
C3 H3A 0.9900 . ?
C3 H3B 0.9900 . ?
C4 C5 1.516(3) . ?
C4 H4A 0.9900 . ?
C4 H4B 0.9900 . ?
C5 H5A 0.9900 . ?
C5 H5B 0.9900 . ?
C6 H6A 0.9800 . ?
C6 H6B 0.9800 . ?
C6 H6C 0.9800 . ?
C7 C8 1.514(3) . ?
C7 H7A 0.9900 . ?
C7 H7B 0.9900 . ?
C8 C9 1.526(3) . ?
C8 H8A 1.0000 . ?
C9 H9A 0.9800 . ?
C9 H9B 0.9800 . ?
C9 H9C 0.9800 . ?
C10 C11 1.530(3) . ?
C10 H10A 0.9900 . ?
C10 H10B 0.9900 . ?
C11 C12 1.514(3) . ?
C11 H11A 0.9900 . ?
C11 H11B 0.9900 . ?
C12 C13 1.388(3) . ?
C12 C17 1.392(3) . ?
C13 C14 1.393(3) . ?
C13 H13A 0.9500 . ?
C14 C15 1.382(3) . ?
C14 H14A 0.9500 . ?
C15 C16 1.390(3) . ?
C15 H15A 0.9500 . ?
C16 C17 1.392(3) . ?
C16 H16A 0.9500 . ?
C17 H17A 0.9500 . ?

loop_
_geom_torsion_atom_site_label_1
_geom_torsion_atom_site_label_2
_geom_torsion_atom_site_label_3
_geom_torsion_atom_site_label_4
_geom_torsion
_geom_torsion_site_symmetry_1
_geom_torsion_site_symmetry_2
_geom_torsion_site_symmetry_3
_geom_torsion_site_symmetry_4
_geom_torsion_publ_flag
N1 Cu1 S1 C10 8(2) . . . . ?
N2 Cu1 S1 C10 -102.55(10) . . . . ?
Cl2 Cu1 S1 C10 40.14(9) . . . . ?
Cl1 Cu1 S1 C10 161.66(9) . . . . ?
N1 Cu1 S1 C8 115(2) . . . . ?
N2 Cu1 S1 C8 4.19(9) . . . . ?
Cl2 Cu1 S1 C8 146.88(8) . . . . ?
Cl1 Cu1 S1 C8 -91.60(8) . . . . ?
N2 Cu1 N1 C3 -36.34(15) . . . . ?
Cl2 Cu1 N1 C3 -178.85(14) . . . . ?
S1 Cu1 N1 C3 -147(2) . . . . ?
Cl1 Cu1 N1 C3 59.63(14) . . . . ?
N2 Cu1 N1 C1 -154.95(15) . . . . ?
Cl2 Cu1 N1 C1 62.55(15) . . . . ?
S1 Cu1 N1 C1 95(2) . . . . ?
Cl1 Cu1 N1 C1 -58.98(15) . . . . ?
N2 Cu1 N1 C2 87.26(15) . . . . ?
Cl2 Cu1 N1 C2 -55.25(15) . . . . ?
S1 Cu1 N1 C2 -23(2) . . . . ?
Cl1 Cu1 N1 C2 -176.77(14) . . . . ?
N1 Cu1 N2 C7 151.08(14) . . . . ?
Cl2 Cu1 N2 C7 -108.66(13) . . . . ?
S1 Cu1 N2 C7 -30.43(13) . . . . ?
Cl1 Cu1 N2 C7 57.21(13) . . . . ?
N1 Cu1 N2 C6 -89.32(14) . . . . ?
Cl2 Cu1 N2 C6 10.94(18) . . . . ?
S1 Cu1 N2 C6 89.17(13) . . . . ?
Cl1 Cu1 N2 C6 176.81(13) . . . . ?
N1 Cu1 N2 C5 34.71(15) . . . . ?
Cl2 Cu1 N2 C5 134.97(13) . . . . ?
S1 Cu1 N2 C5 -146.80(15) . . . . ?
Cl1 Cu1 N2 C5 -59.16(15) . . . . ?
C1 N1 C3 C4 176.9(2) . . . . ?
C2 N1 C3 C4 -67.3(2) . . . . ?
Cu1 N1 C3 C4 58.0(2) . . . . ?
N1 C3 C4 C5 -73.0(3) . . . . ?
C7 N2 C5 C4 -169.93(19) . . . . ?
C6 N2 C5 C4 71.5(2) . . . . ?
Cu1 N2 C5 C4 -52.5(2) . . . . ?
C3 C4 C5 N2 69.0(3) . . . . ?
C6 N2 C7 C8 -61.9(2) . . . . ?
C5 N2 C7 C8 179.71(19) . . . . ?
Cu1 N2 C7 C8 57.5(2) . . . . ?
N2 C7 C8 C9 -174.69(19) . . . . ?
N2 C7 C8 S1 -53.2(2) . . . . ?
C10 S1 C8 C7 135.28(17) . . . . ?
Cu1 S1 C8 C7 21.91(17) . . . . ?
C10 S1 C8 C9 -103.39(18) . . . . ?
Cu1 S1 C8 C9 143.25(15) . . . . ?
C8 S1 C10 C11 57.4(2) . . . . ?
Cu1 S1 C10 C11 162.81(16) . . . . ?
S1 C10 C11 C12 171.44(17) . . . . ?
C10 C11 C12 C13 -107.6(2) . . . . ?
C10 C11 C12 C17 69.7(3) . . . . ?
C17 C12 C13 C14 -1.8(3) . . . . ?
C11 C12 C13 C14 175.4(2) . . . . ?
C12 C13 C14 C15 0.1(3) . . . . ?
C13 C14 C15 C16 1.8(3) . . . . ?
C14 C15 C16 C17 -1.9(3) . . . . ?
C15 C16 C17 C12 0.2(3) . . . . ?
C13 C12 C17 C16 1.7(3) . . . . ?
C11 C12 C17 C16 -175.6(2) . . . . ?

loop_
_diffrn_scan_number
_diffrn_scan_type
_diffrn_scan_start
_diffrn_scan_end
_diffrn_scan_width
_diffrn_scan_exptime
_diffrn_scan_omega
_diffrn_scan_theta
_diffrn_scan_kappa
_diffrn_scan_phi
_diffrn_scan_omega1
_diffrn_scan_theta1
_diffrn_scan_frames
1 omega -3.00 48.00 1.00 25.00 - 24.43 65.00 119.00 0.00 0.00 51
2 omega 43.00 97.00 1.00 25.00 - 24.43 75.00 120.00 0.00 0.00 54
3 omega -2.00 44.00 1.00 25.00 - 24.43 -126.00 323.00 0.00 0.00 46
4 omega 41.00 85.00 1.00 25.00 - 24.43 -126.00 323.00 0.00 0.00 44
5 omega -52.00 -3.00 1.00 25.00 - -25.05 45.00 240.00 0.00 0.00 49
6 omega -5.00 45.00 1.00 25.00 - -25.05 65.00 119.00 0.00 0.00 50
7 phi -56.00 -1.00 1.00 25.00 -40.00 -25.05 0.00 - 0.00 0.00 55
8 omega -4.00 24.00 1.00 25.00 - -25.05 45.00 120.00 0.00 0.00 28
